data_2214209
loop_
_publ_author_name
'He, Hong-Yin'
'Zhou, Yi-Li'
'Gao, Jin'

_publ_section_title
;
 Bis(\m-biphenyl-2,2'-dicarboxylato)bis[(2,2'-bipyridine)copper(II)]
 tetrahydrate
;
_journal_coeditor_code HB2407
_journal_issue 7
_journal_name_full 'Acta Crystallographica Section E'
_journal_page_first m2007
_journal_page_last m2007
_journal_paper_doi 10.1107/S1600536807030747
_journal_volume 63
_journal_year 2007
_chemical_formula_iupac '[Cu2 (C14 H8 O4)2 (C10 H8 N2)2] , 4H2 O'
_chemical_formula_moiety 'C48 H32 Cu2 N4 O8 , 4H2 O'
_chemical_formula_sum 'C48 H40 Cu2 N4 O12'
_chemical_formula_weight 991.92
_chemical_name_systematic
;
Bis(\m-biphenyl-2,2'-dicarboxylato)bis[(2,2'-bipyridine)copper(II)]
tetrahydrate
;
_space_group_IT_number 14
_symmetry_cell_setting monoclinic
_symmetry_space_group_name_Hall '-P 2yn'
_symmetry_space_group_name_H-M 'P 1 21/n 1'
_atom_sites_solution_hydrogens mixed
_atom_sites_solution_primary direct
_atom_sites_solution_secondary difmap
_audit_creation_method SHELXL97
_cell_angle_alpha 90.00
_cell_angle_beta 97.098(4)
_cell_angle_gamma 90.00
_cell_formula_units_Z 2
_cell_length_a 11.428(3)
_cell_length_b 9.816(2)
_cell_length_c 19.774(4)
_cell_measurement_reflns_used 15487
_cell_measurement_temperature 293(2)
_cell_measurement_theta_max 25
_cell_measurement_theta_min 2.0
_cell_volume 2201.2(9)
_computing_cell_refinement 'SAINT (Bruker, 2001)'
_computing_data_collection 'SMART (Bruker, 2001)'
_computing_data_reduction SAINT
_computing_molecular_graphics 'ORTEP-3 (Farrugia, 1997)'
_computing_publication_material 'WinGX (Farrugia, 1999)'
_computing_structure_refinement 'SHELXL97 (Sheldrick, 1997)'
_computing_structure_solution 'SHELXS97 (Sheldrick, 1997)'
_diffrn_ambient_temperature 293(2)
_diffrn_measured_fraction_theta_full 0.999
_diffrn_measured_fraction_theta_max 0.999
_diffrn_measurement_device_type 'Bruker SMART CCD area-detector'
_diffrn_measurement_method \w
_diffrn_radiation_monochromator graphite
_diffrn_radiation_source 'fine-focus sealed tube'
_diffrn_radiation_type MoK\a
_diffrn_radiation_wavelength 0.71073
_diffrn_reflns_av_R_equivalents 0.0906
_diffrn_reflns_av_sigmaI/netI 0.0873
_diffrn_reflns_limit_h_max 13
_diffrn_reflns_limit_h_min -13
_diffrn_reflns_limit_k_max 11
_diffrn_reflns_limit_k_min -11
_diffrn_reflns_limit_l_max 23
_diffrn_reflns_limit_l_min -23
_diffrn_reflns_number 15487
_diffrn_reflns_theta_full 25.00
_diffrn_reflns_theta_max 25.00
_diffrn_reflns_theta_min 1.96
_exptl_absorpt_coefficient_mu 1.036
_exptl_absorpt_correction_T_max 0.980
_exptl_absorpt_correction_T_min 0.827
_exptl_absorpt_correction_type multi-scan
_exptl_absorpt_process_details '(SADABS; Sheldrick, 1996)'
_exptl_crystal_colour blue
_exptl_crystal_density_diffrn 1.496
_exptl_crystal_density_method 'not measured'
_exptl_crystal_description plate
_exptl_crystal_F_000 1020
_exptl_crystal_size_max 0.19
_exptl_crystal_size_mid 0.12
_exptl_crystal_size_min 0.02
_refine_diff_density_max 0.400
_refine_diff_density_min -0.386
_refine_ls_extinction_method none
_refine_ls_goodness_of_fit_ref 1.024
_refine_ls_hydrogen_treatment mixed
_refine_ls_matrix_type full
_refine_ls_number_parameters 326
_refine_ls_number_reflns 3875
_refine_ls_number_restraints 9
_refine_ls_restrained_S_all 1.023
_refine_ls_R_factor_all 0.0935
_refine_ls_R_factor_gt 0.0577
_refine_ls_shift/su_max 0.000
_refine_ls_shift/su_mean 0.000
_refine_ls_structure_factor_coef Fsqd
_refine_ls_weighting_details 'calc w = 1/[\s^2^(Fo^2^)+(0.0523P)^2^] where P=(Fo^2^+2Fc^2^)/3'
_refine_ls_weighting_scheme calc
_refine_ls_wR_factor_gt 0.1165
_refine_ls_wR_factor_ref 0.1315
_reflns_number_gt 2635
_reflns_number_total 3875
_reflns_threshold_expression I>2\s(I)
_cod_data_source_file hb2407.cif
_cod_data_source_block I
_cod_depositor_comments
;
The following automatic conversions were performed:

'_atom_sites_solution_hydrogens' value 'difmap and geom' was changed
to 'mixed'.

Automatic conversion script
Id: cif_fix_values 6452 2018-10-05 10:23:21Z andrius 
;
_cod_original_sg_symbol_H-M 'P 21/n'
_cod_database_code 2214209
_cod_database_fobs_code 2214209

loop_
_symmetry_equiv_pos_as_xyz
'x, y, z'
'-x+1/2, y+1/2, -z+1/2'
'-x, -y, -z'
'x-1/2, -y-1/2, z-1/2'

loop_
_atom_site_type_symbol
_atom_site_label
_atom_site_fract_x
_atom_site_fract_y
_atom_site_fract_z
_atom_site_U_iso_or_equiv
_atom_site_adp_type
_atom_site_calc_flag
_atom_site_refinement_flags
_atom_site_occupancy
_atom_site_disorder_assembly
_atom_site_disorder_group
O O3 -0.1297(3) -0.3198(3) -0.11357(19) 0.0617(10) Uani d . 1 . .
C C24 -0.0584(4) -0.2244(4) -0.1138(2) 0.0349(11) Uani d . 1 . .
O O4 -0.0740(2) -0.1116(3) -0.08590(14) 0.0358(7) Uani d . 1 . .
O O5 -0.1362(3) 0.2058(4) -0.02708(18) 0.0670(11) Uani d D 1 . .
O O6 -0.2335(5) -0.5841(6) -0.1210(4) 0.095(3) Uani d PD 0.703(7) A 1
O O6' -0.1884(17) -0.515(2) -0.0306(11) 0.192(11) Uani d PD 0.297(7) A 2
H H6A -0.201(8) -0.639(4) -0.091(3) 0.288 Uiso d PD 0.703(7) A 1
H H6B -0.204(8) -0.505(3) -0.112(5) 0.288 Uiso d PD 0.703(7) A 1
H H6B' -0.202(6) -0.53(3) -0.073(3) 0.288 Uiso d PD 0.297(7) A 2
H H6A' -0.114(3) -0.51(3) -0.020(5) 0.288 Uiso d PD 0.297(7) A 2
H H5B -0.066(2) 0.223(9) -0.036(3) 0.288 Uiso d D 1 . .
H H5A -0.132(6) 0.170(8) 0.012(2) 0.288 Uiso d D 1 . .
Cu Cu1 0.21213(4) 0.14650(5) 0.03932(2) 0.03214(16) Uani d . 1 . .
O O2 0.2010(2) 0.0042(3) -0.07275(14) 0.0422(8) Uani d . 1 . .
O O1 0.1142(2) 0.1934(3) -0.04561(14) 0.0377(7) Uani d . 1 . .
N N2 0.3250(3) 0.0462(3) 0.10571(16) 0.0343(9) Uani d . 1 . .
N N1 0.3617(3) 0.2201(3) 0.01224(16) 0.0332(9) Uani d . 1 . .
C C18 0.1004(3) -0.1420(4) -0.1838(2) 0.0314(10) Uani d . 1 . .
C C11 0.1296(3) 0.0982(4) -0.0884(2) 0.0290(10) Uani d . 1 . .
C C5 0.4607(3) 0.1641(4) 0.0449(2) 0.0334(10) Uani d . 1 . .
C C12 0.0576(3) 0.1050(4) -0.15634(19) 0.0305(10) Uani d . 1 . .
C C17 0.0412(3) -0.0076(4) -0.1992(2) 0.0329(10) Uani d . 1 . .
C C23 0.0521(3) -0.2448(4) -0.1464(2) 0.0308(10) Uani d . 1 . .
C C6 0.4389(3) 0.0638(4) 0.0973(2) 0.0322(10) Uani d . 1 . .
C C8 0.4958(4) -0.0963(5) 0.1854(2) 0.0536(14) Uani d . 1 . .
H H8 0.5538 -0.1442 0.2127 0.064 Uiso calc R 1 . .
C C16 -0.0338(4) 0.0043(5) -0.2599(2) 0.0385(11) Uani d . 1 . .
H H16 -0.0467 -0.0713 -0.2882 0.046 Uiso calc R 1 . .
C C22 0.1106(4) -0.3689(5) -0.1356(2) 0.0427(12) Uani d . 1 . .
H H22 0.0785 -0.4369 -0.1107 0.051 Uiso calc R 1 . .
C C13 0.0006(4) 0.2268(4) -0.1761(2) 0.0375(11) Uani d . 1 . .
H H13 0.0111 0.3026 -0.1479 0.045 Uiso calc R 1 . .
C C15 -0.0894(4) 0.1248(5) -0.2792(2) 0.0487(13) Uani d . 1 . .
H H15 -0.1387 0.1307 -0.3202 0.058 Uiso calc R 1 . .
C C7 0.5268(4) -0.0085(5) 0.1364(2) 0.0441(12) Uani d . 1 . .
H H7 0.6054 0.0023 0.1297 0.053 Uiso calc R 1 . .
C C19 0.2051(4) -0.1712(4) -0.2100(2) 0.0408(12) Uani d . 1 . .
H H19 0.2373 -0.1056 -0.2362 0.049 Uiso calc R 1 . .
C C2 0.4777(4) 0.3556(5) -0.0524(3) 0.0559(14) Uani d . 1 . .
H H2 0.4817 0.4218 -0.0857 0.067 Uiso calc R 1 . .
C C20 0.2626(4) -0.2930(5) -0.1986(2) 0.0496(13) Uani d . 1 . .
H H20 0.3333 -0.3082 -0.2162 0.060 Uiso calc R 1 . .
C C10 0.2967(4) -0.0408(4) 0.1524(2) 0.0430(12) Uani d . 1 . .
H H10 0.2174 -0.0530 0.1572 0.052 Uiso calc R 1 . .
C C4 0.5699(4) 0.2020(5) 0.0290(2) 0.0472(13) Uani d . 1 . .
H H4 0.6378 0.1623 0.0515 0.057 Uiso calc R 1 . .
C C14 -0.0716(4) 0.2355(5) -0.2377(2) 0.0460(13) Uani d . 1 . .
H H14 -0.1082 0.3176 -0.2508 0.055 Uiso calc R 1 . .
C C1 0.3707(4) 0.3143(5) -0.0355(2) 0.0507(13) Uani d . 1 . .
H H1 0.3024 0.3529 -0.0579 0.061 Uiso calc R 1 . .
C C21 0.2161(4) -0.3922(5) -0.1615(2) 0.0492(13) Uani d . 1 . .
H H21 0.2550 -0.4750 -0.1536 0.059 Uiso calc R 1 . .
C C3 0.5780(4) 0.2990(5) -0.0201(3) 0.0576(15) Uani d . 1 . .
H H3 0.6513 0.3257 -0.0313 0.069 Uiso calc R 1 . .
C C9 0.3793(4) -0.1136(5) 0.1939(2) 0.0520(14) Uani d . 1 . .
H H9 0.3571 -0.1728 0.2267 0.062 Uiso calc R 1 . .

loop_
_atom_site_aniso_label
_atom_site_aniso_U_11
_atom_site_aniso_U_22
_atom_site_aniso_U_33
_atom_site_aniso_U_12
_atom_site_aniso_U_13
_atom_site_aniso_U_23
O3 0.057(2) 0.043(2) 0.090(3) -0.0187(17) 0.0289(19) -0.0131(18)
C24 0.036(2) 0.038(3) 0.029(2) -0.002(2) -0.0003(19) 0.008(2)
O4 0.0300(15) 0.0339(17) 0.0458(18) -0.0023(13) 0.0140(14) -0.0038(14)
O5 0.050(2) 0.088(3) 0.063(2) 0.015(2) 0.0054(18) 0.009(2)
O6 0.071(4) 0.060(4) 0.151(7) -0.010(3) -0.005(4) 0.038(4)
O6' 0.24(2) 0.095(15) 0.28(3) 0.015(15) 0.16(2) 0.057(16)
Cu1 0.0225(3) 0.0413(3) 0.0322(3) 0.0016(2) 0.0020(2) 0.0023(3)
O2 0.0353(17) 0.0431(18) 0.0443(19) 0.0077(14) -0.0101(14) -0.0023(15)
O1 0.0327(16) 0.0478(19) 0.0311(16) 0.0110(14) -0.0023(13) -0.0057(14)
N2 0.0287(19) 0.044(2) 0.030(2) -0.0011(16) 0.0006(15) 0.0037(17)
N1 0.034(2) 0.036(2) 0.029(2) -0.0029(16) 0.0020(16) 0.0042(16)
C18 0.031(2) 0.034(2) 0.029(2) -0.0021(19) 0.0016(18) -0.004(2)
C11 0.021(2) 0.032(2) 0.034(2) -0.0012(18) 0.0039(18) 0.003(2)
C5 0.026(2) 0.036(3) 0.038(3) 0.0020(19) 0.0039(19) -0.010(2)
C12 0.027(2) 0.038(3) 0.026(2) -0.0052(18) 0.0019(17) 0.0020(19)
C17 0.029(2) 0.038(3) 0.033(2) -0.0057(19) 0.0098(19) 0.004(2)
C23 0.030(2) 0.036(3) 0.027(2) -0.0016(19) 0.0031(19) -0.0040(19)
C6 0.028(2) 0.036(2) 0.032(2) 0.0040(19) 0.0007(18) -0.006(2)
C8 0.051(3) 0.058(3) 0.047(3) 0.010(2) -0.011(2) 0.011(3)
C16 0.037(3) 0.045(3) 0.033(3) -0.002(2) -0.001(2) 0.002(2)
C22 0.047(3) 0.041(3) 0.040(3) 0.003(2) 0.006(2) -0.003(2)
C13 0.040(3) 0.035(3) 0.038(3) -0.001(2) 0.007(2) 0.007(2)
C15 0.042(3) 0.064(3) 0.036(3) -0.002(2) -0.008(2) 0.012(2)
C7 0.033(3) 0.058(3) 0.040(3) 0.003(2) -0.001(2) 0.000(2)
C19 0.035(2) 0.047(3) 0.041(3) 0.000(2) 0.008(2) 0.000(2)
C2 0.061(3) 0.051(3) 0.058(3) -0.011(3) 0.019(3) 0.016(3)
C20 0.036(3) 0.066(3) 0.049(3) 0.009(2) 0.012(2) -0.007(3)
C10 0.038(3) 0.043(3) 0.048(3) -0.002(2) 0.008(2) 0.003(2)
C4 0.032(3) 0.052(3) 0.057(3) 0.000(2) 0.007(2) 0.000(3)
C14 0.045(3) 0.045(3) 0.048(3) 0.008(2) 0.002(2) 0.015(2)
C1 0.048(3) 0.053(3) 0.051(3) -0.003(2) 0.008(2) 0.014(3)
C21 0.050(3) 0.046(3) 0.051(3) 0.018(2) 0.003(2) -0.006(2)
C3 0.045(3) 0.062(3) 0.069(4) -0.005(3) 0.023(3) 0.002(3)
C9 0.054(3) 0.051(3) 0.049(3) -0.001(2) 0.000(2) 0.019(2)

loop_
_atom_type_symbol
_atom_type_description
_atom_type_scat_dispersion_real
_atom_type_scat_dispersion_imag
_atom_type_scat_source
C C 0.0033 0.0016 'International Tables Vol C Tables 4.2.6.8 and 6.1.1.4'
H H 0.0000 0.0000 'International Tables Vol C Tables 4.2.6.8 and 6.1.1.4'
Cu Cu 0.3201 1.2651 'International Tables Vol C Tables 4.2.6.8 and 6.1.1.4'
N N 0.0061 0.0033 'International Tables Vol C Tables 4.2.6.8 and 6.1.1.4'
O O 0.0106 0.0060 'International Tables Vol C Tables 4.2.6.8 and 6.1.1.4'

loop_
_geom_angle_atom_site_label_1
_geom_angle_atom_site_label_2
_geom_angle_atom_site_label_3
_geom_angle_site_symmetry_1
_geom_angle_site_symmetry_3
_geom_angle
O3 C24 O4 . . 122.2(4)
O3 C24 C23 . . 119.2(4)
O4 C24 C23 . . 118.5(4)
O3 C24 Cu1 . 3 74.0(3)
O4 C24 Cu1 . 3 48.49(19)
C23 C24 Cu1 . 3 165.1(3)
C24 O4 Cu1 . 3 102.6(2)
H5B O5 H5A . . 109(3)
H6A O6 H6B . . 108(3)
H6A O6 H6B' . . 68(10)
H6B O6 H6B' . . 48(10)
H6B' O6' H6A' . . 109(4)
O4 Cu1 O1 3 . 92.09(12)
O4 Cu1 N2 3 . 95.61(13)
O1 Cu1 N2 . . 160.33(13)
O4 Cu1 N1 3 . 164.13(13)
O1 Cu1 N1 . . 95.89(12)
N2 Cu1 N1 . . 81.29(13)
O4 Cu1 C24 3 3 28.88(12)
O1 Cu1 C24 . 3 93.65(12)
N2 Cu1 C24 . 3 101.82(13)
N1 Cu1 C24 . 3 136.39(14)
C11 O1 Cu1 . . 106.5(2)
C10 N2 C6 . . 119.5(4)
C10 N2 Cu1 . . 125.8(3)
C6 N2 Cu1 . . 114.5(3)
C1 N1 C5 . . 119.2(4)
C1 N1 Cu1 . . 125.9(3)
C5 N1 Cu1 . . 114.9(3)
C19 C18 C23 . . 117.4(4)
C19 C18 C17 . . 119.6(4)
C23 C18 C17 . . 122.9(4)
O2 C11 O1 . . 120.9(4)
O2 C11 C12 . . 122.0(4)
O1 C11 C12 . . 117.1(3)
N1 C5 C4 . . 120.8(4)
N1 C5 C6 . . 113.9(3)
C4 C5 C6 . . 125.3(4)
C17 C12 C13 . . 119.2(4)
C17 C12 C11 . . 122.1(4)
C13 C12 C11 . . 118.6(4)
C12 C17 C16 . . 118.7(4)
C12 C17 C18 . . 123.6(4)
C16 C17 C18 . . 117.7(4)
C22 C23 C18 . . 119.8(4)
C22 C23 C24 . . 117.7(4)
C18 C23 C24 . . 122.5(4)
N2 C6 C7 . . 120.8(4)
N2 C6 C5 . . 115.1(3)
C7 C6 C5 . . 124.1(4)
C9 C8 C7 . . 120.2(4)
C9 C8 H8 . . 119.9
C7 C8 H8 . . 119.9
C15 C16 C17 . . 121.8(4)
C15 C16 H16 . . 119.1
C17 C16 H16 . . 119.1
C21 C22 C23 . . 120.7(4)
C21 C22 H22 . . 119.7
C23 C22 H22 . . 119.7
C14 C13 C12 . . 120.4(4)
C14 C13 H13 . . 119.8
C12 C13 H13 . . 119.8
C14 C15 C16 . . 119.3(4)
C14 C15 H15 . . 120.3
C16 C15 H15 . . 120.3
C8 C7 C6 . . 118.8(4)
C8 C7 H7 . . 120.6
C6 C7 H7 . . 120.6
C20 C19 C18 . . 122.4(4)
C20 C19 H19 . . 118.8
C18 C19 H19 . . 118.8
C3 C2 C1 . . 119.4(5)
C3 C2 H2 . . 120.3
C1 C2 H2 . . 120.3
C21 C20 C19 . . 120.0(4)
C21 C20 H20 . . 120.0
C19 C20 H20 . . 120.0
N2 C10 C9 . . 122.8(4)
N2 C10 H10 . . 118.6
C9 C10 H10 . . 118.6
C3 C4 C5 . . 119.4(4)
C3 C4 H4 . . 120.3
C5 C4 H4 . . 120.3
C15 C14 C13 . . 120.6(4)
C15 C14 H14 . . 119.7
C13 C14 H14 . . 119.7
N1 C1 C2 . . 121.9(5)
N1 C1 H1 . . 119.1
C2 C1 H1 . . 119.1
C20 C21 C22 . . 119.7(4)
C20 C21 H21 . . 120.2
C22 C21 H21 . . 120.2
C2 C3 C4 . . 119.3(5)
C2 C3 H3 . . 120.3
C4 C3 H3 . . 120.3
C8 C9 C10 . . 117.9(4)
C8 C9 H9 . . 121.1
C10 C9 H9 . . 121.1

loop_
_geom_bond_atom_site_label_1
_geom_bond_atom_site_label_2
_geom_bond_site_symmetry_2
_geom_bond_distance
_geom_bond_publ_flag
O3 C24 . 1.242(5) ?
C24 O4 . 1.260(5) ?
C24 C23 . 1.500(6) ?
C24 Cu1 3 2.545(4) ?
O4 Cu1 3 1.953(3) ?
O5 H5B . 0.855(18) ?
O5 H5A . 0.86(2) ?
O6 H6A . 0.85(2) ?
O6 H6B . 0.86(2) ?
O6 H6B' . 1.09(8) ?
O6' H6B' . 0.85(2) ?
O6' H6A' . 0.85(2) ?
Cu1 O4 3 1.953(3) y
Cu1 O1 . 1.955(3) y
Cu1 N2 . 1.984(3) y
Cu1 N1 . 1.989(3) y
O2 C11 . 1.245(4) ?
O1 C11 . 1.287(5) ?
N2 C10 . 1.326(5) ?
N2 C6 . 1.343(5) ?
N1 C1 . 1.334(5) ?
N1 C5 . 1.348(5) ?
C18 C19 . 1.392(5) ?
C18 C23 . 1.404(6) ?
C18 C17 . 1.496(5) ?
C11 C12 . 1.488(5) ?
C5 C4 . 1.376(6) ?
C5 C6 . 1.474(6) ?
C12 C17 . 1.391(5) ?
C12 C13 . 1.394(6) ?
C17 C16 . 1.392(5) ?
C23 C22 . 1.394(6) ?
C6 C7 . 1.385(5) ?
C8 C9 . 1.372(6) ?
C8 C7 . 1.375(6) ?
C8 H8 . 0.9300 ?
C16 C15 . 1.375(6) ?
C16 H16 . 0.9300 ?
C22 C21 . 1.386(6) ?
C22 H22 . 0.9300 ?
C13 C14 . 1.387(6) ?
C13 H13 . 0.9300 ?
C15 C14 . 1.361(6) ?
C15 H15 . 0.9300 ?
C7 H7 . 0.9300 ?
C19 C20 . 1.369(6) ?
C19 H19 . 0.9300 ?
C2 C3 . 1.360(6) ?
C2 C1 . 1.368(6) ?
C2 H2 . 0.9300 ?
C20 C21 . 1.366(6) ?
C20 H20 . 0.9300 ?
C10 C9 . 1.373(6) ?
C10 H10 . 0.9300 ?
C4 C3 . 1.371(6) ?
C4 H4 . 0.9300 ?
C14 H14 . 0.9300 ?
C1 H1 . 0.9300 ?
C21 H21 . 0.9300 ?
C3 H3 . 0.9300 ?
C9 H9 . 0.9300 ?

loop_
_geom_hbond_atom_site_label_D
_geom_hbond_atom_site_label_H
_geom_hbond_atom_site_label_A
_geom_hbond_site_symmetry_A
_geom_hbond_distance_DH
_geom_hbond_distance_HA
_geom_hbond_distance_DA
_geom_hbond_angle_DHA
O5 H5A O2 3_555 0.85(5) 2.29(7) 3.009(5) 144(6)
O5 H5B O1 . 0.86(3) 2.11(3) 2.932(4) 160(8)
O6 H6A O5 1_545 0.85(6) 2.06(5) 2.903(8) 171(7)
O6 H6B O3 . 0.86(5) 2.01(5) 2.849(7) 167(9)

loop_
_geom_torsion_atom_site_label_1
_geom_torsion_atom_site_label_2
_geom_torsion_atom_site_label_3
_geom_torsion_atom_site_label_4
_geom_torsion_site_symmetry_1
_geom_torsion_site_symmetry_4
_geom_torsion
O3 C24 O4 Cu1 . 3 7.1(5)
C23 C24 O4 Cu1 . 3 -170.9(3)
O4 Cu1 O1 C11 3 . -111.8(2)
N2 Cu1 O1 C11 . . 1.4(5)
N1 Cu1 O1 C11 . . 81.9(3)
C24 Cu1 O1 C11 3 . -140.7(3)
O4 Cu1 N2 C10 3 . 15.1(4)
O1 Cu1 N2 C10 . . -97.5(5)
N1 Cu1 N2 C10 . . 179.4(4)
C24 Cu1 N2 C10 3 . 43.7(4)
O4 Cu1 N2 C6 3 . -170.0(3)
O1 Cu1 N2 C6 . . 77.4(5)
N1 Cu1 N2 C6 . . -5.7(3)
C24 Cu1 N2 C6 3 . -141.4(3)
O4 Cu1 N1 C1 3 . -97.5(6)
O1 Cu1 N1 C1 . . 22.3(4)
N2 Cu1 N1 C1 . . -177.3(4)
C24 Cu1 N1 C1 3 . -79.3(4)
O4 Cu1 N1 C5 3 . 84.6(6)
O1 Cu1 N1 C5 . . -155.6(3)
N2 Cu1 N1 C5 . . 4.8(3)
C24 Cu1 N1 C5 3 . 102.8(3)
Cu1 O1 C11 O2 . . -3.4(4)
Cu1 O1 C11 C12 . . 175.8(3)
C1 N1 C5 C4 . . -0.6(6)
Cu1 N1 C5 C4 . . 177.4(3)
C1 N1 C5 C6 . . 178.8(4)
Cu1 N1 C5 C6 . . -3.2(4)
O2 C11 C12 C17 . . 17.5(6)
O1 C11 C12 C17 . . -161.7(4)
O2 C11 C12 C13 . . -165.4(4)
O1 C11 C12 C13 . . 15.3(5)
C13 C12 C17 C16 . . -1.4(6)
C11 C12 C17 C16 . . 175.7(4)
C13 C12 C17 C18 . . 178.4(4)
C11 C12 C17 C18 . . -4.5(6)
C19 C18 C17 C12 . . -94.7(5)
C23 C18 C17 C12 . . 88.5(5)
C19 C18 C17 C16 . . 85.1(5)
C23 C18 C17 C16 . . -91.8(5)
C19 C18 C23 C22 . . 1.4(6)
C17 C18 C23 C22 . . 178.3(4)
C19 C18 C23 C24 . . 178.1(4)
C17 C18 C23 C24 . . -5.0(6)
O3 C24 C23 C22 . . -40.9(6)
O4 C24 C23 C22 . . 137.2(4)
Cu1 C24 C23 C22 3 . 109.9(11)
O3 C24 C23 C18 . . 142.3(4)
O4 C24 C23 C18 . . -39.6(6)
Cu1 C24 C23 C18 3 . -66.9(12)
C10 N2 C6 C7 . . 0.5(6)
Cu1 N2 C6 C7 . . -174.8(3)
C10 N2 C6 C5 . . -179.2(4)
Cu1 N2 C6 C5 . . 5.6(5)
N1 C5 C6 N2 . . -1.6(5)
C4 C5 C6 N2 . . 177.8(4)
N1 C5 C6 C7 . . 178.8(4)
C4 C5 C6 C7 . . -1.8(7)
C12 C17 C16 C15 . . 1.6(6)
C18 C17 C16 C15 . . -178.2(4)
C18 C23 C22 C21 . . -0.1(6)
C24 C23 C22 C21 . . -177.0(4)
C17 C12 C13 C14 . . 0.1(6)
C11 C12 C13 C14 . . -177.1(4)
C17 C16 C15 C14 . . -0.5(7)
C9 C8 C7 C6 . . 1.4(7)
N2 C6 C7 C8 . . -1.6(7)
C5 C6 C7 C8 . . 178.0(4)
C23 C18 C19 C20 . . -2.0(6)
C17 C18 C19 C20 . . -179.0(4)
C18 C19 C20 C21 . . 1.3(7)
C6 N2 C10 C9 . . 0.9(7)
Cu1 N2 C10 C9 . . 175.6(3)
N1 C5 C4 C3 . . 0.6(7)
C6 C5 C4 C3 . . -178.7(4)
C16 C15 C14 C13 . . -0.8(7)
C12 C13 C14 C15 . . 1.1(7)
C5 N1 C1 C2 . . 0.1(7)
Cu1 N1 C1 C2 . . -177.7(4)
C3 C2 C1 N1 . . 0.4(8)
C19 C20 C21 C22 . . 0.1(7)
C23 C22 C21 C20 . . -0.7(7)
C1 C2 C3 C4 . . -0.4(8)
C5 C4 C3 C2 . . -0.1(8)
C7 C8 C9 C10 . . -0.1(7)
N2 C10 C9 C8 . . -1.1(7)
